data_7209571
loop_
_publ_author_name
'Chen, Yanmei'
'Li, Lei'
'Cao, Yanyuan'
'Wu, Jian'
'Gao, Qian'
'Li, Yahong'
'Hu, Hailiang'
'Liu, Wei'
'Liu, Yonglu'
'Kang, Zhenhui'
'Li, Jingping'

_publ_section_title
;
 CuII-mediated controllable creation of tertiary and quaternary carbon
 centers: designed assembly and structures of a new class of copper
 complexes supported by in situ generated substituted
 1-pyridineimidazo[1,5-a]pyridine ligands
;
_journal_issue 14
_journal_name_full CrystEngComm
_journal_page_first 2675
_journal_paper_doi 10.1039/c3ce00012e
_journal_volume 15
_journal_year 2013
_chemical_formula_moiety 'C25 H18 N6'
_chemical_formula_sum 'C25 H18 N6'
_chemical_formula_weight 402.45
_chemical_name_systematic
;
?
;
_space_group_IT_number 13
_symmetry_cell_setting monoclinic
_symmetry_space_group_name_Hall '-P 2yc'
_symmetry_space_group_name_H-M 'P 1 2/c 1'
_atom_sites_solution_hydrogens geom
_atom_sites_solution_primary direct
_atom_sites_solution_secondary difmap
_audit_creation_method SHELXL-97
_cell_angle_alpha 90.00
_cell_angle_beta 105.007(3)
_cell_angle_gamma 90.00
_cell_formula_units_Z 2
_cell_length_a 12.8398(18)
_cell_length_b 5.1086(7)
_cell_length_c 15.192(2)
_cell_measurement_reflns_used 1901
_cell_measurement_temperature 296(2)
_cell_measurement_theta_max 28.13
_cell_measurement_theta_min 2.776
_cell_volume 962.5(2)
_computing_cell_refinement 'SAINT (Bruker, 2005)'
_computing_data_collection 'APEX-II (Bruker, 2005)'
_computing_data_reduction 'SAINT (Bruker, 2005)'
_computing_molecular_graphics 'SHELXTL (Sheldrick, 2008) and DIAMOND (Brandenburg, 1999)'
_computing_publication_material 'SHELXTL (Sheldrick, 2008)'
_computing_structure_refinement 'SHELXL-97 (Sheldrick, 2008)'
_computing_structure_solution 'SHELXS-97 (Sheldrick, 2008)'
_diffrn_ambient_temperature 296(2)
_diffrn_measured_fraction_theta_full 0.991
_diffrn_measured_fraction_theta_max 0.991
_diffrn_measurement_device_type 'Bruker APEX-II CCD'
_diffrn_measurement_method '\f and \w scans'
_diffrn_radiation_monochromator graphite
_diffrn_radiation_source 'fine-focus sealed tube'
_diffrn_radiation_type MoK\a
_diffrn_radiation_wavelength 0.71073
_diffrn_reflns_av_R_equivalents 0.0215
_diffrn_reflns_av_sigmaI/netI 0.0252
_diffrn_reflns_limit_h_max 17
_diffrn_reflns_limit_h_min -12
_diffrn_reflns_limit_k_max 6
_diffrn_reflns_limit_k_min -6
_diffrn_reflns_limit_l_max 17
_diffrn_reflns_limit_l_min -20
_diffrn_reflns_number 6416
_diffrn_reflns_theta_full 28.31
_diffrn_reflns_theta_max 28.31
_diffrn_reflns_theta_min 2.78
_exptl_absorpt_coefficient_mu 0.087
_exptl_absorpt_correction_T_max 0.9787
_exptl_absorpt_correction_T_min 0.9695
_exptl_absorpt_correction_type multi-scan
_exptl_absorpt_process_details 'SADABS (Bruker, 2005)'
_exptl_crystal_colour yellow
_exptl_crystal_density_diffrn 1.389
_exptl_crystal_density_meas ?
_exptl_crystal_density_method 'not measured'
_exptl_crystal_description block
_exptl_crystal_F_000 420
_exptl_crystal_size_max 0.36
_exptl_crystal_size_mid 0.28
_exptl_crystal_size_min 0.25
_refine_diff_density_max 0.180
_refine_diff_density_min -0.204
_refine_diff_density_rms 0.036
_refine_ls_extinction_method none
_refine_ls_goodness_of_fit_ref 1.080
_refine_ls_hydrogen_treatment constr
_refine_ls_matrix_type full
_refine_ls_number_parameters 141
_refine_ls_number_reflns 2378
_refine_ls_number_restraints 0
_refine_ls_restrained_S_all 1.080
_refine_ls_R_factor_all 0.0555
_refine_ls_R_factor_gt 0.0401
_refine_ls_shift/su_max 0.011
_refine_ls_shift/su_mean 0.001
_refine_ls_structure_factor_coef Fsqd
_refine_ls_weighting_details 'calc w=1/[\s^2^(Fo^2^)+(0.0577P)^2^+0.0664P] where P=(Fo^2^+2Fc^2^)/3'
_refine_ls_weighting_scheme calc
_refine_ls_wR_factor_gt 0.1053
_refine_ls_wR_factor_ref 0.1149
_reflns_number_gt 1770
_reflns_number_total 2378
_reflns_threshold_expression >2sigma(I)
_cod_data_source_file c3ce00012e.txt
_cod_data_source_block CCDC915886
_cod_depositor_comments
;
The following automatic conversions were performed:

'_exptl_crystal_density_meas' value 'not measured' was changed to '?'
- the value is perceived as not measured.

Automatic conversion script
Id: cif_fix_values 3008 2015-01-20 13:52:24Z robertas 
;
_cod_original_sg_symbol_H-M 'P 2/c'
_cod_database_code 7209571

loop_
_symmetry_equiv_pos_as_xyz
'x, y, z'
'-x, y, -z+1/2'
'-x, -y, -z'
'x, -y, z-1/2'

loop_
_atom_site_label
_atom_site_type_symbol
_atom_site_fract_x
_atom_site_fract_y
_atom_site_fract_z
_atom_site_U_iso_or_equiv
_atom_site_adp_type
_atom_site_occupancy
_atom_site_symmetry_multiplicity
_atom_site_calc_flag
_atom_site_refinement_flags
N1 N 0.26306(8) 0.44953(18) 0.37281(6) 0.0368(2) Uani 1 1 d .
C1 C 0.21756(9) 0.0878(2) 0.46986(8) 0.0384(3) Uani 1 1 d .
N3 N 0.08935(8) 0.3623(2) 0.35895(7) 0.0451(3) Uani 1 1 d .
N4 N 0.32139(8) 0.0495(2) 0.51305(7) 0.0463(3) Uani 1 1 d .
C7 C 0.37455(10) 0.4582(3) 0.39619(9) 0.0446(3) Uani 1 1 d .
H7 H 0.4145 0.3396 0.4380 0.054 Uiso 1 1 calc R
C6 C 0.19056(9) 0.2939(2) 0.40134(8) 0.0379(3) Uani 1 1 d .
C11 C 0.20204(10) 0.6246(2) 0.30872(7) 0.0398(3) Uani 1 1 d .
C10 C 0.25607(11) 0.8139(3) 0.26968(9) 0.0485(3) Uani 1 1 d .
H10 H 0.2170 0.9325 0.2274 0.058 Uiso 1 1 calc R
C12 C 0.09540(10) 0.5637(2) 0.30249(8) 0.0444(3) Uani 1 1 d .
C3 C 0.16107(13) -0.2571(3) 0.55328(10) 0.0588(4) Uani 1 1 d .
H3 H 0.1073 -0.3586 0.5671 0.071 Uiso 1 1 calc R
C5 C 0.34373(12) -0.1428(3) 0.57497(9) 0.0529(4) Uani 1 1 d .
H5 H 0.4156 -0.1724 0.6049 0.063 Uiso 1 1 calc R
C2 C 0.13516(11) -0.0621(3) 0.48842(9) 0.0497(3) Uani 1 1 d .
H2 H 0.0637 -0.0312 0.4575 0.060 Uiso 1 1 calc R
C9 C 0.36515(12) 0.8227(3) 0.29389(9) 0.0526(4) Uani 1 1 d .
H9 H 0.4011 0.9484 0.2687 0.063 Uiso 1 1 calc R
C4 C 0.26727(13) -0.2988(3) 0.59699(10) 0.0576(4) Uani 1 1 d .
H4 H 0.2871 -0.4299 0.6406 0.069 Uiso 1 1 calc R
C13 C 0.0000 0.7166(4) 0.2500 0.0616(6) Uani 1 2 d S
H13A H -0.0237 0.8292 0.2925 0.074 Uiso 0.50 1 calc PR
H13B H 0.0237 0.8292 0.2075 0.074 Uiso 0.50 1 calc PR
C8 C 0.42440(11) 0.6402(3) 0.35768(10) 0.0525(3) Uani 1 1 d .
H8 H 0.4993 0.6462 0.3733 0.063 Uiso 1 1 calc R

loop_
_atom_site_aniso_label
_atom_site_aniso_U_11
_atom_site_aniso_U_22
_atom_site_aniso_U_33
_atom_site_aniso_U_23
_atom_site_aniso_U_13
_atom_site_aniso_U_12
N1 0.0335(5) 0.0377(5) 0.0367(5) -0.0018(4) 0.0047(4) 0.0013(4)
C1 0.0393(6) 0.0371(6) 0.0378(6) -0.0044(5) 0.0084(5) 0.0007(5)
N3 0.0344(5) 0.0434(6) 0.0512(6) -0.0031(5) -0.0002(4) -0.0020(4)
N4 0.0420(6) 0.0450(6) 0.0489(6) 0.0041(5) 0.0065(5) 0.0043(5)
C7 0.0332(6) 0.0491(7) 0.0499(7) 0.0013(6) 0.0078(5) 0.0029(5)
C6 0.0322(6) 0.0379(6) 0.0411(6) -0.0044(5) 0.0047(5) -0.0009(5)
C11 0.0414(7) 0.0392(6) 0.0338(6) -0.0038(5) 0.0006(5) 0.0011(5)
C10 0.0594(8) 0.0432(7) 0.0387(6) 0.0016(5) 0.0052(6) -0.0017(6)
C12 0.0397(7) 0.0391(6) 0.0448(7) -0.0031(5) -0.0064(5) -0.0003(5)
C3 0.0687(10) 0.0529(8) 0.0587(8) 0.0007(7) 0.0232(7) -0.0111(7)
C5 0.0556(8) 0.0492(8) 0.0496(7) 0.0042(6) 0.0061(6) 0.0108(6)
C2 0.0458(7) 0.0525(8) 0.0511(7) -0.0011(6) 0.0131(6) -0.0042(6)
C9 0.0579(9) 0.0493(8) 0.0522(8) 0.0024(6) 0.0174(7) -0.0087(6)
C4 0.0802(11) 0.0445(7) 0.0488(7) 0.0060(6) 0.0176(7) 0.0058(7)
C13 0.0464(11) 0.0477(11) 0.0727(13) 0.000 -0.0172(10) 0.000
C8 0.0400(7) 0.0576(8) 0.0611(8) 0.0009(7) 0.0151(6) -0.0033(6)

loop_
_atom_type_symbol
_atom_type_description
_atom_type_scat_dispersion_real
_atom_type_scat_dispersion_imag
_atom_type_scat_source
C C 0.0033 0.0016 'International Tables Vol C Tables 4.2.6.8 and 6.1.1.4'
H H 0.0000 0.0000 'International Tables Vol C Tables 4.2.6.8 and 6.1.1.4'
N N 0.0061 0.0033 'International Tables Vol C Tables 4.2.6.8 and 6.1.1.4'

loop_
_geom_angle_atom_site_label_1
_geom_angle_atom_site_label_2
_geom_angle_atom_site_label_3
_geom_angle
_geom_angle_site_symmetry_1
C6 N1 C7 132.57(10) .
C6 N1 C11 106.57(10) .
C7 N1 C11 120.86(10) .
N4 C1 C2 122.18(12) .
N4 C1 C6 118.55(11) .
C2 C1 C6 119.27(11) .
C6 N3 C12 107.17(10) .
C1 N4 C5 117.16(12) .
C8 C7 N1 119.17(12) .
C8 C7 H7 120.4 .
N1 C7 H7 120.4 .
N3 C6 N1 110.43(10) .
N3 C6 C1 123.63(11) .
N1 C6 C1 125.92(10) .
C12 C11 N1 105.61(10) .
C12 C11 C10 135.47(12) .
N1 C11 C10 118.88(11) .
C9 C10 C11 119.76(12) .
C9 C10 H10 120.1 .
C11 C10 H10 120.1 .
N3 C12 C11 110.22(10) .
N3 C12 C13 124.10(11) .
C11 C12 C13 125.30(12) .
C4 C3 C2 118.94(14) .
C4 C3 H3 120.5 .
C2 C3 H3 120.5 .
N4 C5 C4 124.13(14) .
N4 C5 H5 117.9 .
C4 C5 H5 117.9 .
C3 C2 C1 119.10(13) .
C3 C2 H2 120.5 .
C1 C2 H2 120.5 .
C10 C9 C8 119.93(12) .
C10 C9 H9 120.0 .
C8 C9 H9 120.0 .
C3 C4 C5 118.49(13) .
C3 C4 H4 120.8 .
C5 C4 H4 120.8 .
C12 C13 C12 117.07(16) 2
C12 C13 H13A 108.0 2
C12 C13 H13A 108.0 .
C12 C13 H13B 108.0 2
C12 C13 H13B 108.0 .
H13A C13 H13B 107.3 .
C7 C8 C9 121.38(13) .
C7 C8 H8 119.3 .
C9 C8 H8 119.3 .

loop_
_geom_bond_atom_site_label_1
_geom_bond_atom_site_label_2
_geom_bond_distance
_geom_bond_site_symmetry_2
N1 C6 1.3768(15) .
N1 C7 1.3835(15) .
N1 C11 1.4023(15) .
C1 N4 1.3390(15) .
C1 C2 1.3928(18) .
C1 C6 1.4578(17) .
N3 C6 1.3387(15) .
N3 C12 1.3545(17) .
N4 C5 1.3390(17) .
C7 C8 1.3455(18) .
C7 H7 0.9300 .
C11 C12 1.3833(17) .
C11 C10 1.4076(18) .
C10 C9 1.354(2) .
C10 H10 0.9300 .
C12 C13 1.4970(16) .
C3 C4 1.370(2) .
C3 C2 1.380(2) .
C3 H3 0.9300 .
C5 C4 1.371(2) .
C5 H5 0.9300 .
C2 H2 0.9300 .
C9 C8 1.416(2) .
C9 H9 0.9300 .
C4 H4 0.9300 .
C13 C12 1.4970(16) 2
C13 H13A 0.9700 .
C13 H13B 0.9700 .
C8 H8 0.9300 .
